data_7711500
loop_
_publ_author_name
'Maxim, Catalin'
'Ene, Cristian D.'
'Nicolau, Ioana'
'Ruta, Lavinia L.'
'Farcasanu, Ileana C.'

_publ_section_title
;
 Enantiomeric pairs of copper(ii) complexes with tridentate Schiff bases
 derived from R- and S-methionine: the role of decorating organic groups
 of the ligand in crystal packing and biological activity
;
_journal_name_full 'Dalton Transactions'
_journal_paper_doi 10.1039/D2DT02620A
_journal_year 2022
_chemical_absolute_configuration rmad
_chemical_formula_sum 'C24 H26 Cu2 N2 O6 S2'
_chemical_formula_weight 629.67
_space_group_crystal_system orthorhombic
_space_group_IT_number 19
_space_group_name_Hall 'P 2ac 2ab'
_space_group_name_H-M_alt 'P 21 21 21'
_atom_sites_solution_hydrogens geom
_audit_creation_method SHELXL-2018/3
_audit_update_record
;
2022-09-27 deposited with the CCDC.	2022-10-05 downloaded from the CCDC.
;
_cell_angle_alpha 90
_cell_angle_beta 90
_cell_angle_gamma 90
_cell_formula_units_Z 4
_cell_length_a 5.0896(2)
_cell_length_b 13.1708(6)
_cell_length_c 37.3827(19)
_cell_measurement_reflns_used 21779
_cell_measurement_temperature 293(2)
_cell_measurement_theta_max 25.01
_cell_measurement_theta_min 2.13
_cell_volume 2505.9(2)
_computing_cell_refinement 'CrysAlisPro 1.171.40.74a (Rigaku OD, 2020)'
_computing_data_collection 'CrysAlisPro 1.171.40.74a (Rigaku OD, 2020)'
_computing_data_reduction 'CrysAlisPro 1.171.40.74a (Rigaku OD, 2020)'
_computing_structure_refinement 'SHELXL-2018/3 (Sheldrick, 2018)'
_computing_structure_solution 'SHELXT 2014/4 (Sheldrick, 2014)'
_diffrn_ambient_temperature 293(2)
_diffrn_measured_fraction_theta_full 0.999
_diffrn_measured_fraction_theta_max 0.817
_diffrn_measurement_device_type 'Rigaku XtaLAB Synergy'
_diffrn_measurement_method '\w scans'
_diffrn_radiation_type MoK\a
_diffrn_radiation_wavelength 0.71073
_diffrn_reflns_av_R_equivalents 0.0551
_diffrn_reflns_av_unetI/netI 0.0568
_diffrn_reflns_Laue_measured_fraction_full 0.999
_diffrn_reflns_Laue_measured_fraction_max 0.817
_diffrn_reflns_limit_h_max 5
_diffrn_reflns_limit_h_min -6
_diffrn_reflns_limit_k_max 18
_diffrn_reflns_limit_k_min -16
_diffrn_reflns_limit_l_max 52
_diffrn_reflns_limit_l_min -46
_diffrn_reflns_number 21779
_diffrn_reflns_point_group_measured_fraction_full 0.999
_diffrn_reflns_point_group_measured_fraction_max 0.786
_diffrn_reflns_theta_full 25.242
_diffrn_reflns_theta_max 30.978
_diffrn_reflns_theta_min 2.179
_diffrn_source 'micro-focus sealed X-ray tube'
_exptl_absorpt_coefficient_mu 1.908
_exptl_absorpt_correction_T_max 0.9624
_exptl_absorpt_correction_T_min 0.8965
_exptl_absorpt_correction_type multi-scan
_exptl_absorpt_process_details
;
CrysAlisPro 1.171.40.74a (Rigaku Oxford Diffraction, 2020)
Empirical absorption correction using spherical harmonics,
 implemented in SCALE3 ABSPACK scaling algorithm.
;
_exptl_crystal_colour 'greenish black'
_exptl_crystal_density_diffrn 1.669
_exptl_crystal_description prism
_exptl_crystal_F_000 1288
_exptl_crystal_size_max 0.2
_exptl_crystal_size_mid 0.15
_exptl_crystal_size_min 0.1
_refine_diff_density_max 0.529
_refine_diff_density_min -0.608
_refine_diff_density_rms 0.081
_refine_ls_abs_structure_details
;
 Flack x determined using 1729 quotients [(I+)-(I-)]/[(I+)+(I-)]
 (Parsons, Flack and Wagner, Acta Cryst. B69 (2013) 249-259).
;
_refine_ls_abs_structure_Flack 0.003(9)
_refine_ls_extinction_method none
_refine_ls_goodness_of_fit_ref 1.026
_refine_ls_hydrogen_treatment constr
_refine_ls_matrix_type full
_refine_ls_number_parameters 327
_refine_ls_number_reflns 6269
_refine_ls_number_restraints 0
_refine_ls_restrained_S_all 1.026
_refine_ls_R_factor_all 0.0606
_refine_ls_R_factor_gt 0.0388
_refine_ls_shift/su_max 0.000
_refine_ls_shift/su_mean 0.000
_refine_ls_structure_factor_coef Fsqd
_refine_ls_weighting_details 'w=1/[\s^2^(Fo^2^)+(0.0373P)^2^+0.4747P] where P=(Fo^2^+2Fc^2^)/3'
_refine_ls_weighting_scheme calc
_refine_ls_wR_factor_gt 0.0782
_refine_ls_wR_factor_ref 0.0851
_reflns_Friedel_coverage 0.673
_reflns_Friedel_fraction_full 1.000
_reflns_Friedel_fraction_max 0.744
_reflns_number_gt 4937
_reflns_number_total 6269
_reflns_threshold_expression 'I > 2\s(I)'
_cod_data_source_file d2dt02620a2.cif
_cod_data_source_block 1S
_cod_database_code 7711500
_shelx_shelxl_version_number 2018/3
_shelx_space_group_comment
;
The symmetry employed for this shelxl refinement is uniquely defined
by the following loop, which should always be used as a source of
symmetry information in preference to the above space-group names.
They are only intended as comments.
;

loop_
_space_group_symop_operation_xyz
'x, y, z'
'-x+1/2, -y, z+1/2'
'-x, y+1/2, -z+1/2'
'x+1/2, -y+1/2, -z'

loop_
_atom_site_label
_atom_site_type_symbol
_atom_site_fract_x
_atom_site_fract_y
_atom_site_fract_z
_atom_site_U_iso_or_equiv
_atom_site_adp_type
_atom_site_occupancy
_atom_site_site_symmetry_order
_atom_site_calc_flag
_atom_site_refinement_flags_posn
_atom_site_refinement_flags_adp
_atom_site_refinement_flags_occupancy
_atom_site_disorder_assembly
_atom_site_disorder_group
Cu2 Cu 0.71596(10) 0.22365(4) 0.10985(2) 0.02414(13) Uani 1 1 d . . . . .
Cu1 Cu 0.22543(10) 0.36867(4) 0.15431(2) 0.02435(13) Uani 1 1 d . . . . .
S1 S 1.2744(3) 0.72708(13) 0.06322(4) 0.0572(4) Uani 1 1 d . . . . .
S2 S 0.5893(3) -0.20430(11) 0.16853(4) 0.0485(4) Uani 1 1 d . . . . .
O3 O 0.4786(7) 0.3863(3) 0.19077(9) 0.0373(8) Uani 1 1 d . . . . .
N2 N 0.5557(7) 0.0972(3) 0.09640(10) 0.0247(8) Uani 1 1 d . . . . .
O1 O 0.5372(6) 0.4299(3) 0.10645(9) 0.0323(8) Uani 1 1 d . . . . .
O5 O 0.3865(6) 0.2364(2) 0.14003(8) 0.0255(7) Uani 1 1 d . . . . .
O6 O 0.9769(6) 0.2162(3) 0.07404(9) 0.0349(8) Uani 1 1 d . . . . .
C23 C 0.5978(9) 0.0500(4) 0.06682(13) 0.0307(11) Uani 1 1 d . . . . .
H23 H 0.488129 -0.004461 0.061514 0.037 Uiso 1 1 calc R U . . .
N1 N 1.0871(7) 0.5042(3) 0.15858(10) 0.0243(8) Uani 1 1 d . . . . .
C21 C 0.7976(9) 0.0738(3) 0.04149(12) 0.0295(10) Uani 1 1 d . . . . .
O2 O 0.8888(6) 0.3487(2) 0.12700(9) 0.0271(7) Uani 1 1 d . . . . .
C22 C 0.9769(9) 0.1559(4) 0.04633(13) 0.0289(10) Uani 1 1 d . . . . .
O4 O 0.0264(6) 0.1514(2) 0.15562(9) 0.0315(7) Uani 1 1 d . . . . .
C31 C 1.1407(9) 0.5661(4) 0.18394(13) 0.0292(10) Uani 1 1 d . . . . .
H31 H 1.040605 0.625039 0.185237 0.035 Uiso 1 1 calc R U . . .
C32 C 1.3793(11) 0.6314(4) 0.23561(14) 0.0412(12) Uani 1 1 d . . . . .
H32 H 1.268062 0.687419 0.235184 0.049 Uiso 1 1 calc R U . . .
C1 C 0.7532(9) 0.4299(3) 0.12123(11) 0.0248(9) Uani 1 1 d . . . . .
C2 C 1.1678(9) 0.1713(4) 0.01948(14) 0.0365(12) Uani 1 1 d . . . . .
H2 H 1.290717 0.222920 0.022295 0.044 Uiso 1 1 calc R U . . .
C3 C 0.5017(9) 0.4655(4) 0.21190(13) 0.0315(11) Uani 1 1 d . . . . .
C4 C 1.1766(10) 0.1128(4) -0.01027(14) 0.0435(13) Uani 1 1 d . . . . .
H4 H 1.304665 0.125458 -0.027433 0.052 Uiso 1 1 calc R U . . .
C5 C 1.3402(9) 0.5530(4) 0.21043(13) 0.0299(10) Uani 1 1 d . . . . .
C6 C 0.7406(11) 0.5438(4) 0.26088(13) 0.0455(13) Uani 1 1 d . . . . .
H6 H 0.878381 0.541242 0.277205 0.055 Uiso 1 1 calc R U . . .
C7 C 0.7053(10) 0.4647(4) 0.23774(13) 0.0406(12) Uani 1 1 d . . . . .
H7 H 0.817556 0.409143 0.238962 0.049 Uiso 1 1 calc R U . . .
C8 C 0.2397(8) 0.1561(3) 0.14005(11) 0.0234(9) Uani 1 1 d . . . . .
C9 C 0.8135(10) 0.0153(4) 0.00980(14) 0.0404(12) Uani 1 1 d . . . . .
H9 H 0.694306 -0.037328 0.006357 0.049 Uiso 1 1 calc R U . . .
C10 C 0.9979(12) 0.0337(5) -0.01583(15) 0.0476(15) Uani 1 1 d . . . . .
H10 H 1.004687 -0.005392 -0.036520 0.057 Uiso 1 1 calc R U . . .
C11 C 0.8004(12) -0.1533(5) 0.20243(17) 0.0559(15) Uani 1 1 d . . . . .
H11A H 0.816280 -0.201215 0.221657 0.084 Uiso 1 1 calc R U . . .
H11B H 0.727289 -0.091077 0.211360 0.084 Uiso 1 1 calc R U . . .
H11C H 0.970852 -0.140267 0.192423 0.084 Uiso 1 1 calc R U . . .
C12 C 1.5758(12) 0.6278(5) 0.26065(15) 0.0469(14) Uani 1 1 d . . . . .
H12 H 1.598098 0.680214 0.277037 0.056 Uiso 1 1 calc R U . . .
C13 C 0.3506(8) 0.0643(3) 0.12102(13) 0.0263(10) Uani 1 1 d . . . . .
H13 H 0.210644 0.029832 0.107733 0.032 Uiso 1 1 calc R U . . .
C14 C 0.9998(10) 0.5745(4) 0.09763(14) 0.0364(12) Uani 1 1 d . . . . .
H14A H 1.119996 0.525691 0.087140 0.044 Uiso 1 1 calc R U . . .
H14B H 0.859067 0.586025 0.080612 0.044 Uiso 1 1 calc R U . . .
C15 C 0.8815(9) 0.5284(3) 0.13242(13) 0.0265(10) Uani 1 1 d . . . . .
H15 H 0.751522 0.574641 0.142851 0.032 Uiso 1 1 calc R U . . .
C16 C 1.1436(13) 0.6726(5) 0.10371(17) 0.0539(16) Uani 1 1 d . . . . .
H16A H 1.286753 0.660796 0.120322 0.065 Uiso 1 1 calc R U . . .
H16B H 1.024472 0.720990 0.114666 0.065 Uiso 1 1 calc R U . . .
C17 C 0.4614(10) -0.0074(4) 0.15016(14) 0.0350(11) Uani 1 1 d . . . . .
H17A H 0.592201 0.029235 0.163923 0.042 Uiso 1 1 calc R U . . .
H17B H 0.319995 -0.025655 0.166333 0.042 Uiso 1 1 calc R U . . .
C18 C 0.5837(12) -0.1030(4) 0.13602(16) 0.0478(15) Uani 1 1 d . . . . .
H18A H 0.762235 -0.088520 0.128512 0.057 Uiso 1 1 calc R U . . .
H18B H 0.486310 -0.125331 0.115153 0.057 Uiso 1 1 calc R U . . .
C33 C 0.9884(17) 0.7609(8) 0.0397(3) 0.113(4) Uani 1 1 d . . . . .
H33A H 1.035913 0.793685 0.017737 0.170 Uiso 1 1 calc R U . . .
H33B H 0.885248 0.806482 0.054034 0.170 Uiso 1 1 calc R U . . .
H33C H 0.887734 0.700987 0.034618 0.170 Uiso 1 1 calc R U . . .

loop_
_atom_site_aniso_label
_atom_site_aniso_U_11
_atom_site_aniso_U_22
_atom_site_aniso_U_33
_atom_site_aniso_U_23
_atom_site_aniso_U_13
_atom_site_aniso_U_12
Cu2 0.0203(2) 0.0217(3) 0.0304(3) -0.0036(2) 0.0009(2) -0.0015(2)
Cu1 0.0204(2) 0.0223(2) 0.0304(3) -0.0036(2) -0.0030(2) 0.0026(2)
S1 0.0511(8) 0.0621(9) 0.0583(9) 0.0161(8) 0.0068(7) -0.0129(8)
S2 0.0563(9) 0.0302(7) 0.0590(10) 0.0082(7) -0.0025(7) 0.0037(6)
O3 0.0352(18) 0.037(2) 0.040(2) -0.0095(17) -0.0111(15) 0.0123(15)
N2 0.0248(19) 0.0212(19) 0.028(2) -0.0018(16) 0.0029(15) -0.0018(14)
O1 0.0241(16) 0.0362(19) 0.037(2) 0.0029(16) -0.0090(14) -0.0031(13)
O5 0.0219(14) 0.0211(15) 0.0334(19) -0.0060(14) 0.0013(12) 0.0007(12)
O6 0.0322(17) 0.038(2) 0.034(2) -0.0060(17) 0.0052(14) -0.0087(15)
C23 0.035(2) 0.023(2) 0.034(3) -0.004(2) 0.002(2) -0.0039(19)
N1 0.0214(18) 0.025(2) 0.026(2) -0.0025(17) -0.0037(15) -0.0019(14)
C21 0.031(2) 0.030(2) 0.027(2) -0.0040(19) 0.0008(19) 0.003(2)
O2 0.0222(15) 0.0227(16) 0.036(2) -0.0047(14) -0.0012(13) -0.0019(12)
C22 0.029(2) 0.031(3) 0.026(3) 0.002(2) -0.0010(18) 0.0041(18)
O4 0.0245(15) 0.0317(18) 0.0384(19) 0.0024(16) 0.0054(14) 0.0009(13)
C31 0.031(2) 0.024(2) 0.032(3) -0.004(2) 0.0007(18) 0.0016(17)
C32 0.052(3) 0.036(3) 0.036(3) -0.006(3) -0.005(2) -0.006(2)
C1 0.025(2) 0.023(2) 0.026(2) 0.0027(17) 0.0026(19) -0.0005(18)
C2 0.031(2) 0.045(3) 0.034(3) 0.001(2) 0.008(2) 0.003(2)
C3 0.029(2) 0.041(3) 0.025(3) 0.000(2) 0.0005(19) -0.002(2)
C4 0.041(3) 0.055(4) 0.034(3) 0.004(3) 0.012(2) 0.007(2)
C5 0.031(2) 0.031(3) 0.029(3) -0.002(2) 0.0007(18) -0.0023(18)
C6 0.041(3) 0.068(4) 0.027(2) 0.005(2) -0.007(2) -0.016(3)
C7 0.035(3) 0.057(3) 0.030(3) 0.004(2) -0.010(2) 0.000(2)
C8 0.021(2) 0.026(2) 0.023(2) 0.0023(16) -0.0052(18) 0.0025(17)
C9 0.042(3) 0.043(3) 0.036(3) -0.008(2) 0.004(2) 0.000(2)
C10 0.054(3) 0.056(4) 0.033(3) -0.009(3) 0.011(3) 0.009(3)
C11 0.047(3) 0.056(4) 0.066(4) 0.009(3) -0.007(3) 0.001(3)
C12 0.063(4) 0.046(3) 0.031(3) -0.007(3) -0.011(2) -0.018(3)
C13 0.024(2) 0.020(2) 0.035(3) -0.0007(19) 0.0000(17) -0.0018(16)
C14 0.040(3) 0.028(3) 0.040(3) 0.005(2) -0.012(2) -0.002(2)
C15 0.024(2) 0.025(2) 0.030(3) -0.001(2) -0.0058(18) 0.0017(17)
C16 0.069(4) 0.041(3) 0.052(4) 0.007(3) -0.007(3) -0.018(3)
C17 0.043(3) 0.024(2) 0.038(3) 0.005(2) 0.010(2) 0.003(2)
C18 0.062(4) 0.034(3) 0.047(4) 0.006(3) 0.011(3) 0.009(3)
C33 0.085(6) 0.150(10) 0.104(7) 0.083(7) 0.013(5) 0.030(6)

loop_
_atom_type_symbol
_atom_type_description
_atom_type_scat_dispersion_real
_atom_type_scat_dispersion_imag
_atom_type_scat_source
C C 0.0033 0.0016 'International Tables Vol C Tables 4.2.6.8 and 6.1.1.4'
H H 0.0000 0.0000 'International Tables Vol C Tables 4.2.6.8 and 6.1.1.4'
Cu Cu 0.3201 1.2651 'International Tables Vol C Tables 4.2.6.8 and 6.1.1.4'
N N 0.0061 0.0033 'International Tables Vol C Tables 4.2.6.8 and 6.1.1.4'
O O 0.0106 0.0060 'International Tables Vol C Tables 4.2.6.8 and 6.1.1.4'
S S 0.1246 0.1234 'International Tables Vol C Tables 4.2.6.8 and 6.1.1.4'

loop_
_geom_angle_atom_site_label_1
_geom_angle_atom_site_label_2
_geom_angle_atom_site_label_3
_geom_angle
_geom_angle_site_symmetry_1
_geom_angle_site_symmetry_3
_geom_angle_publ_flag
O6 Cu2 N2 93.89(15) . . ?
O6 Cu2 O2 87.72(14) . . ?
N2 Cu2 O2 175.76(15) . . ?
O6 Cu2 O5 168.59(13) . . ?
N2 Cu2 O5 82.30(14) . . ?
O2 Cu2 O5 96.85(12) . . ?
O3 Cu1 N1 94.31(15) . 1_455 ?
O3 Cu1 O5 91.17(13) . . ?
N1 Cu1 O5 168.70(15) 1_455 . ?
O3 Cu1 O2 164.30(15) . 1_455 ?
N1 Cu1 O2 81.50(13) 1_455 1_455 ?
O5 Cu1 O2 95.71(12) . 1_455 ?
C33 S1 C16 102.4(4) . . ?
C11 S2 C18 102.0(3) . . ?
C3 O3 Cu1 126.3(3) . . ?
C23 N2 C13 121.2(4) . . ?
C23 N2 Cu2 125.0(3) . . ?
C13 N2 Cu2 113.3(3) . . ?
C8 O5 Cu1 118.4(3) . . ?
C8 O5 Cu2 114.2(3) . . ?
Cu1 O5 Cu2 124.03(15) . . ?
C22 O6 Cu2 126.5(3) . . ?
N2 C23 C21 125.7(4) . . ?
N2 C23 H23 117.1 . . ?
C21 C23 H23 117.1 . . ?
C31 N1 C15 120.4(4) . . ?
C31 N1 Cu1 125.1(3) . 1_655 ?
C15 N1 Cu1 114.0(3) . 1_655 ?
C9 C21 C23 118.5(4) . . ?
C9 C21 C22 118.8(4) . . ?
C23 C21 C22 122.6(4) . . ?
C1 O2 Cu2 113.5(3) . . ?
C1 O2 Cu1 115.6(3) . 1_655 ?
Cu2 O2 Cu1 130.82(16) . 1_655 ?
O6 C22 C2 118.5(4) . . ?
O6 C22 C21 124.2(4) . . ?
C2 C22 C21 117.3(4) . . ?
N1 C31 C5 126.0(4) . . ?
N1 C31 H31 117.0 . . ?
C5 C31 H31 117.0 . . ?
C12 C32 C5 122.2(5) . . ?
C12 C32 H32 118.9 . . ?
C5 C32 H32 118.9 . . ?
O1 C1 O2 123.5(4) . . ?
O1 C1 C15 120.7(4) . . ?
O2 C1 C15 115.7(4) . . ?
C4 C2 C22 121.7(5) . . ?
C4 C2 H2 119.2 . . ?
C22 C2 H2 119.2 . . ?
O3 C3 C5 124.8(4) . 1_455 ?
O3 C3 C7 118.1(5) . . ?
C5 C3 C7 117.1(5) 1_455 . ?
C2 C4 C10 121.7(5) . . ?
C2 C4 H4 119.2 . . ?
C10 C4 H4 119.2 . . ?
C32 C5 C3 119.2(4) . 1_655 ?
C32 C5 C31 118.3(4) . . ?
C3 C5 C31 122.5(4) 1_655 . ?
C7 C6 C12 121.6(5) . 1_455 ?
C7 C6 H6 119.2 . . ?
C12 C6 H6 119.2 1_455 . ?
C6 C7 C3 121.6(5) . . ?
C6 C7 H7 119.2 . . ?
C3 C7 H7 119.2 . . ?
O4 C8 O5 123.3(4) . . ?
O4 C8 C13 120.7(4) . . ?
O5 C8 C13 115.9(4) . . ?
C10 C9 C21 122.0(5) . . ?
C10 C9 H9 119.0 . . ?
C21 C9 H9 119.0 . . ?
C9 C10 C4 118.4(5) . . ?
C9 C10 H10 120.8 . . ?
C4 C10 H10 120.8 . . ?
S2 C11 H11A 109.5 . . ?
S2 C11 H11B 109.5 . . ?
H11A C11 H11B 109.5 . . ?
S2 C11 H11C 109.5 . . ?
H11A C11 H11C 109.5 . . ?
H11B C11 H11C 109.5 . . ?
C32 C12 C6 118.2(5) . 1_655 ?
C32 C12 H12 120.9 . . ?
C6 C12 H12 120.9 1_655 . ?
N2 C13 C8 109.1(4) . . ?
N2 C13 C17 111.4(4) . . ?
C8 C13 C17 107.0(4) . . ?
N2 C13 H13 109.8 . . ?
C8 C13 H13 109.8 . . ?
C17 C13 H13 109.8 . . ?
C16 C14 C15 113.4(4) . . ?
C16 C14 H14A 108.9 . . ?
C15 C14 H14A 108.9 . . ?
C16 C14 H14B 108.9 . . ?
C15 C14 H14B 108.9 . . ?
H14A C14 H14B 107.7 . . ?
N1 C15 C1 107.8(4) . . ?
N1 C15 C14 111.5(4) . . ?
C1 C15 C14 105.7(4) . . ?
N1 C15 H15 110.6 . . ?
C1 C15 H15 110.6 . . ?
C14 C15 H15 110.6 . . ?
C14 C16 S1 113.3(4) . . ?
C14 C16 H16A 108.9 . . ?
S1 C16 H16A 108.9 . . ?
C14 C16 H16B 108.9 . . ?
S1 C16 H16B 108.9 . . ?
H16A C16 H16B 107.7 . . ?
C18 C17 C13 114.5(4) . . ?
C18 C17 H17A 108.6 . . ?
C13 C17 H17A 108.6 . . ?
C18 C17 H17B 108.6 . . ?
C13 C17 H17B 108.6 . . ?
H17A C17 H17B 107.6 . . ?
C17 C18 S2 112.9(4) . . ?
C17 C18 H18A 109.0 . . ?
S2 C18 H18A 109.0 . . ?
C17 C18 H18B 109.0 . . ?
S2 C18 H18B 109.0 . . ?
H18A C18 H18B 107.8 . . ?
S1 C33 H33A 109.5 . . ?
S1 C33 H33B 109.5 . . ?
H33A C33 H33B 109.5 . . ?
S1 C33 H33C 109.5 . . ?
H33A C33 H33C 109.5 . . ?
H33B C33 H33C 109.5 . . ?

loop_
_geom_bond_atom_site_label_1
_geom_bond_atom_site_label_2
_geom_bond_distance
_geom_bond_site_symmetry_2
_geom_bond_publ_flag
Cu2 O6 1.889(3) . ?
Cu2 N2 1.922(4) . ?
Cu2 O2 1.974(3) . ?
Cu2 O5 2.028(3) . ?
Cu1 O3 1.890(3) . ?
Cu1 N1 1.925(4) 1_455 ?
Cu1 O5 1.998(3) . ?
Cu1 O2 2.012(3) 1_455 ?
S1 C33 1.757(8) . ?
S1 C16 1.802(6) . ?
S2 C11 1.792(6) . ?
S2 C18 1.805(6) . ?
O3 C3 1.313(6) . ?
N2 C23 1.286(6) . ?
N2 C13 1.457(6) . ?
O1 C1 1.231(5) . ?
O5 C8 1.294(5) . ?
O6 C22 1.305(6) . ?
C23 C21 1.425(6) . ?
C23 H23 0.9300 . ?
N1 C31 1.280(6) . ?
N1 C15 1.468(6) . ?
C21 C9 1.416(7) . ?
C21 C22 1.427(6) . ?
O2 C1 1.292(5) . ?
C22 C2 1.411(6) . ?
O4 C8 1.233(5) . ?
C31 C5 1.429(6) . ?
C31 H31 0.9300 . ?
C32 C12 1.370(7) . ?
C32 C5 1.412(7) . ?
C32 H32 0.9300 . ?
C1 C15 1.512(6) . ?
C2 C4 1.354(7) . ?
C2 H2 0.9300 . ?
C3 C5 1.416(7) 1_455 ?
C3 C7 1.417(7) . ?
C4 C10 1.398(8) . ?
C4 H4 0.9300 . ?
C6 C7 1.365(7) . ?
C6 C12 1.389(8) 1_455 ?
C6 H6 0.9300 . ?
C7 H7 0.9300 . ?
C8 C13 1.511(6) . ?
C9 C10 1.363(7) . ?
C9 H9 0.9300 . ?
C10 H10 0.9300 . ?
C11 H11A 0.9600 . ?
C11 H11B 0.9600 . ?
C11 H11C 0.9600 . ?
C12 H12 0.9300 . ?
C13 C17 1.549(7) . ?
C13 H13 0.9800 . ?
C14 C16 1.503(7) . ?
C14 C15 1.556(7) . ?
C14 H14A 0.9700 . ?
C14 H14B 0.9700 . ?
C15 H15 0.9800 . ?
C16 H16A 0.9700 . ?
C16 H16B 0.9700 . ?
C17 C18 1.501(7) . ?
C17 H17A 0.9700 . ?
C17 H17B 0.9700 . ?
C18 H18A 0.9700 . ?
C18 H18B 0.9700 . ?
C33 H33A 0.9600 . ?
C33 H33B 0.9600 . ?
C33 H33C 0.9600 . ?

loop_
_geom_torsion_atom_site_label_1
_geom_torsion_atom_site_label_2
_geom_torsion_atom_site_label_3
_geom_torsion_atom_site_label_4
_geom_torsion
_geom_torsion_site_symmetry_1
_geom_torsion_site_symmetry_2
_geom_torsion_site_symmetry_3
_geom_torsion_site_symmetry_4
_geom_torsion_publ_flag
N1 Cu1 O3 C3 6.7(4) 1_455 . . . ?
O5 Cu1 O3 C3 176.8(4) . . . . ?
O2 Cu1 O3 C3 -67.0(7) 1_455 . . . ?
N2 Cu2 O6 C22 14.9(4) . . . . ?
O2 Cu2 O6 C22 -169.0(4) . . . . ?
O5 Cu2 O6 C22 -55.0(9) . . . . ?
C13 N2 C23 C21 -178.0(4) . . . . ?
Cu2 N2 C23 C21 10.3(7) . . . . ?
N2 C23 C21 C9 -178.7(5) . . . . ?
N2 C23 C21 C22 -0.5(8) . . . . ?
Cu2 O6 C22 C2 170.6(3) . . . . ?
Cu2 O6 C22 C21 -10.4(7) . . . . ?
C9 C21 C22 O6 178.5(5) . . . . ?
C23 C21 C22 O6 0.4(7) . . . . ?
C9 C21 C22 C2 -2.5(7) . . . . ?
C23 C21 C22 C2 179.4(4) . . . . ?
C15 N1 C31 C5 -178.1(4) . . . . ?
Cu1 N1 C31 C5 10.2(7) 1_655 . . . ?
Cu2 O2 C1 O1 -0.1(5) . . . . ?
Cu1 O2 C1 O1 -176.4(3) 1_655 . . . ?
Cu2 O2 C1 C15 -177.5(3) . . . . ?
Cu1 O2 C1 C15 6.2(5) 1_655 . . . ?
O6 C22 C2 C4 -178.9(5) . . . . ?
C21 C22 C2 C4 2.0(7) . . . . ?
Cu1 O3 C3 C5 -1.1(7) . . . 1_455 ?
Cu1 O3 C3 C7 -179.9(3) . . . . ?
C22 C2 C4 C10 -0.4(8) . . . . ?
C12 C32 C5 C3 2.7(8) . . . 1_655 ?
C12 C32 C5 C31 -176.2(5) . . . . ?
N1 C31 C5 C32 177.4(5) . . . . ?
N1 C31 C5 C3 -1.5(8) . . . 1_655 ?
C12 C6 C7 C3 1.2(8) 1_455 . . . ?
O3 C3 C7 C6 -179.4(5) . . . . ?
C5 C3 C7 C6 1.7(8) 1_455 . . . ?
Cu1 O5 C8 O4 -16.7(5) . . . . ?
Cu2 O5 C8 O4 -176.8(3) . . . . ?
Cu1 O5 C8 C13 166.1(3) . . . . ?
Cu2 O5 C8 C13 6.0(4) . . . . ?
C23 C21 C9 C10 179.6(5) . . . . ?
C22 C21 C9 C10 1.4(7) . . . . ?
C21 C9 C10 C4 0.3(8) . . . . ?
C2 C4 C10 C9 -0.8(8) . . . . ?
C5 C32 C12 C6 0.1(8) . . . 1_655 ?
C23 N2 C13 C8 -147.8(4) . . . . ?
Cu2 N2 C13 C8 24.9(4) . . . . ?
C23 N2 C13 C17 94.3(5) . . . . ?
Cu2 N2 C13 C17 -93.1(4) . . . . ?
O4 C8 C13 N2 162.8(4) . . . . ?
O5 C8 C13 N2 -19.9(5) . . . . ?
O4 C8 C13 C17 -76.5(5) . . . . ?
O5 C8 C13 C17 100.8(4) . . . . ?
C31 N1 C15 C1 -147.1(4) . . . . ?
Cu1 N1 C15 C1 25.5(4) 1_655 . . . ?
C31 N1 C15 C14 97.3(5) . . . . ?
Cu1 N1 C15 C14 -90.1(4) 1_655 . . . ?
O1 C1 C15 N1 162.4(4) . . . . ?
O2 C1 C15 N1 -20.1(5) . . . . ?
O1 C1 C15 C14 -78.3(5) . . . . ?
O2 C1 C15 C14 99.2(4) . . . . ?
C16 C14 C15 N1 -61.6(6) . . . . ?
C16 C14 C15 C1 -178.5(4) . . . . ?
C15 C14 C16 S1 -178.8(4) . . . . ?
C33 S1 C16 C14 67.3(6) . . . . ?
N2 C13 C17 C18 -60.1(6) . . . . ?
C8 C13 C17 C18 -179.3(4) . . . . ?
C13 C17 C18 S2 -156.6(4) . . . . ?
C11 S2 C18 C17 -63.9(5) . . . . ?
